data_4337864
loop_
_publ_author_name
'Cui, Huiling'
'Goddard, Richard'
'P\"orschke, Klaus-Richard'
'Hamacher, Alexandra'
'Kassack, Matthias U.'

_publ_section_title
;
 Bispidine Analogues of Cisplatin, Carboplatin, and Oxaliplatin.
 Synthesis, Structures, and Cytotoxicity.
;
_journal_issue 7
_journal_name_full 'Inorganic chemistry'
_journal_page_first 3371
_journal_paper_doi 10.1021/ic402737f
_journal_volume 53
_journal_year 2014
_chemical_compound_source water
_chemical_formula_moiety 'C13 H20 N2 O4 Pt, 5(H2 O)'
_chemical_formula_sum 'C13 H30 N2 O9 Pt'
_chemical_formula_weight 553.48
_chemical_name_systematic
;
N,N'-3,7-diazabicyclo[3.3.1]nonane-1,1-cyclobutane-dicarboxylato-platinum(ii)
penta-hydrate
;
_space_group_IT_number 2
_symmetry_cell_setting triclinic
_symmetry_Int_Tables_number 2
_symmetry_space_group_name_Hall '-P 1'
_symmetry_space_group_name_H-M 'P -1'
_atom_sites_solution_hydrogens geom
_atom_sites_solution_primary direct
_atom_sites_solution_secondary difmap
_audit_block_code CUI-CA-179
_audit_creation_date 2012-06-15
_cell_angle_alpha 69.322(2)
_cell_angle_beta 88.402(2)
_cell_angle_gamma 77.024(2)
_cell_formula_units_Z 4
_cell_length_a 9.4208(10)
_cell_length_b 12.9561(14)
_cell_length_c 16.9582(18)
_cell_measurement_reflns_used 9949
_cell_measurement_temperature 100
_cell_measurement_theta_max 36.7084
_cell_measurement_theta_min 2.4813
_cell_volume 1884.1(3)
_computing_cell_refinement 'SAINT software (Bruker AXS, 2004)'
_computing_data_collection 'APEX2 (Bruker AXS, 2008)'
_computing_data_reduction 'SAINT software (Bruker AXS, 2004)'
_computing_molecular_graphics 'DIAMOND (Crystal Impact GbR, 2005)'
_computing_structure_refinement 'SHELXL-97 (G. M. Sheldrick, 2008)'
_computing_structure_solution 'SHELXS-97 (G. M. Sheldrick, 2008)'
_diffrn_ambient_temperature 100
_diffrn_detector_area_resol_mean 66.67
_diffrn_measured_fraction_theta_full 0.944
_diffrn_measured_fraction_theta_max 0.944
_diffrn_measurement_device_type 'Bruker-AXS Kappa Mach3 APEX-II'
_diffrn_measurement_method 'CCD \f- and \w-scans'
_diffrn_radiation_monochromator 'Incoatec Helios mirrors'
_diffrn_radiation_source '0.2 x 2mm^2^ focus rotating anode'
_diffrn_radiation_type Mo-K\a
_diffrn_radiation_wavelength 0.71073
_diffrn_reflns_av_R_equivalents 0.0409
_diffrn_reflns_av_sigmaI/netI 0.0332
_diffrn_reflns_limit_h_max 15
_diffrn_reflns_limit_h_min -15
_diffrn_reflns_limit_k_max 21
_diffrn_reflns_limit_k_min -21
_diffrn_reflns_limit_l_max 28
_diffrn_reflns_limit_l_min -28
_diffrn_reflns_number 70915
_diffrn_reflns_theta_full 36.98
_diffrn_reflns_theta_max 36.98
_diffrn_reflns_theta_min 1.29
_diffrn_standards_decay_% 0
_diffrn_standards_interval_count 0
_diffrn_standards_interval_time 0
_diffrn_standards_number 0
_exptl_absorpt_coefficient_mu 7.494
_exptl_absorpt_correction_T_max 0.30259
_exptl_absorpt_correction_T_min 0.07934
_exptl_absorpt_correction_type gaussian
_exptl_absorpt_process_details 'SADABS (Bruker AXS, 2008)'
_exptl_crystal_colour colourless
_exptl_crystal_density_diffrn 1.951
_exptl_crystal_description prism
_exptl_crystal_F_000 1088
_exptl_crystal_size_max 0.38
_exptl_crystal_size_mid 0.21
_exptl_crystal_size_min 0.20
_refine_diff_density_max 4.743
_refine_diff_density_min -2.102
_refine_diff_density_rms 0.175
_refine_ls_extinction_method none
_refine_ls_goodness_of_fit_ref 1.055
_refine_ls_hydrogen_treatment mixed
_refine_ls_matrix_type full
_refine_ls_number_parameters 539
_refine_ls_number_reflns 18025
_refine_ls_number_restraints 0
_refine_ls_restrained_S_all 1.055
_refine_ls_R_factor_all 0.0310
_refine_ls_R_factor_gt 0.0265
_refine_ls_shift/su_max 0.004
_refine_ls_shift/su_mean 0.000
_refine_ls_structure_factor_coef Fsqd
_refine_ls_weighting_details 'calc w=1/[\s^2^(Fo^2^)+(0.0330P)^2^+1.7569P] where P=(Fo^2^+2Fc^2^)/3'
_refine_ls_weighting_scheme calc
_refine_ls_wR_factor_gt 0.0662
_refine_ls_wR_factor_ref 0.0681
_reflns_number_gt 16136
_reflns_number_total 18025
_reflns_threshold_expression >2sigma(I)
_cod_data_source_file ic402737f_si_002.cif
_cod_data_source_block 2b
_cod_depositor_comments 'Adding full bibliography for 4337861--4337865.cif.'
_cod_original_sg_symbol_Hall '-p 1'
_cod_original_sg_symbol_H-M 'p -1'
_cod_database_code 4337864

loop_
_symmetry_equiv_pos_as_xyz
'x, y, z'
'-x, -y, -z'

loop_
_atom_site_label
_atom_site_type_symbol
_atom_site_fract_x
_atom_site_fract_y
_atom_site_fract_z
_atom_site_U_iso_or_equiv
_atom_site_adp_type
_atom_site_occupancy
_atom_site_symmetry_multiplicity
_atom_site_calc_flag
_atom_site_refinement_flags
Pt1 Pt 0.937208(7) 0.697203(6) 0.467792(5) 0.01168(2) Uani 1 1 d .
Pt2 Pt 0.960229(7) 0.701874(6) 0.939118(5) 0.01211(2) Uani 1 1 d .
O1 O 1.04106(17) 0.73495(14) 0.35769(11) 0.0161(3) Uani 1 1 d .
O2 O 1.10498(17) 0.72080(14) 0.52542(11) 0.0160(3) Uani 1 1 d .
O3 O 1.23183(18) 0.79501(15) 0.29519(11) 0.0194(3) Uani 1 1 d .
O4 O 1.24509(17) 0.83266(14) 0.53184(11) 0.0171(3) Uani 1 1 d .
O5 O 1.10613(17) 0.73078(14) 0.84879(11) 0.0164(3) Uani 1 1 d .
O6 O 1.09739(17) 0.72676(14) 1.01682(11) 0.0161(3) Uani 1 1 d .
O7 O 1.28181(18) 0.81544(15) 0.79169(11) 0.0185(3) Uani 1 1 d .
O8 O 1.26439(19) 0.81203(15) 1.03489(11) 0.0196(3) Uani 1 1 d .
O9 O 0.7026(2) 0.71217(18) 0.24222(13) 0.0238(3) Uani 1 1 d .
H9A H 0.640(4) 0.770(3) 0.234(3) 0.036 Uiso 1 1 d .
H9B H 0.660(4) 0.662(3) 0.236(3) 0.036 Uiso 1 1 d .
O10 O 0.9969(2) 0.61716(16) 0.73218(12) 0.0196(3) Uani 1 1 d .
H10B H 1.067(4) 0.634(3) 0.731(3) 0.029 Uiso 1 1 d .
H10A H 1.015(4) 0.552(3) 0.752(3) 0.029 Uiso 1 1 d .
O11 O 0.9638(2) 0.61653(16) 0.19163(12) 0.0204(3) Uani 1 1 d .
H11C H 1.036(4) 0.628(3) 0.192(3) 0.031 Uiso 1 1 d .
H11D H 0.905(4) 0.653(3) 0.209(3) 0.031 Uiso 1 1 d .
O12 O 0.5620(2) 0.55656(19) 0.22472(18) 0.0327(5) Uani 1 1 d .
H12D H 0.476(5) 0.568(4) 0.225(3) 0.049 Uiso 1 1 d .
H12C H 0.598(5) 0.497(4) 0.247(3) 0.049 Uiso 1 1 d .
O13 O 0.2505(2) 0.65541(15) 0.20026(12) 0.0190(3) Uani 1 1 d .
H13A H 0.264(4) 0.689(3) 0.154(3) 0.029 Uiso 1 1 d .
H13B H 0.253(4) 0.693(3) 0.230(3) 0.029 Uiso 1 1 d .
O14 O 0.4024(2) 0.96565(17) 0.05869(14) 0.0247(4) Uani 1 1 d .
H14C H 0.353(5) 0.929(4) 0.048(3) 0.037 Uiso 1 1 d .
H14D H 0.434(9) 0.936(7) 0.112(7) 0.037 Uiso 0.50 1 d P
H14E H 0.456(9) 0.990(8) 0.024(6) 0.037 Uiso 0.50 1 d P
O15 O 0.4665(2) 0.89490(16) 0.22639(12) 0.0205(3) Uani 1 1 d .
H15A H 0.393(4) 0.870(3) 0.250(3) 0.031 Uiso 1 1 d .
H15B H 0.444(9) 0.918(7) 0.173(6) 0.031 Uiso 0.50 1 d P
H15C H 0.512(8) 0.927(7) 0.249(5) 0.031 Uiso 0.50 1 d P
O16 O 0.3811(2) 0.99556(17) 0.54528(14) 0.0236(3) Uani 1 1 d .
H16E H 0.414(10) 0.984(7) 0.582(6) 0.035 Uiso 0.50 1 d P
H16C H 0.338(5) 0.945(4) 0.541(3) 0.035 Uiso 1 1 d .
H16D H 0.458(8) 1.001(8) 0.509(6) 0.035 Uiso 0.50 1 d P
O17 O 0.4556(2) 0.95940(18) 0.70734(14) 0.0246(4) Uani 1 1 d .
H17C H 0.399(5) 0.926(4) 0.740(3) 0.037 Uiso 1 1 d .
H17D H 0.482(9) 1.003(7) 0.729(5) 0.037 Uiso 0.50 1 d P
H17E H 0.430(9) 0.972(7) 0.660(6) 0.037 Uiso 0.50 1 d P
O18 O 0.2803(2) 0.66910(16) 0.70275(12) 0.0203(3) Uani 1 1 d .
H18A H 0.283(4) 0.709(3) 0.732(3) 0.031 Uiso 1 1 d .
H18B H 0.271(5) 0.703(4) 0.663(3) 0.031 Uiso 1 1 d .
N1 N 0.76108(19) 0.67250(16) 0.41780(12) 0.0142(3) Uani 1 1 d .
H1 H 0.767(4) 0.681(3) 0.362(3) 0.030(10) Uiso 1 1 d .
N2 N 0.84144(19) 0.65174(16) 0.57884(12) 0.0138(3) Uani 1 1 d .
H2 H 0.899(3) 0.659(3) 0.613(2) 0.012(7) Uiso 1 1 d .
N3 N 0.8220(2) 0.67560(17) 0.86301(13) 0.0159(3) Uani 1 1 d .
H3 H 0.872(4) 0.679(3) 0.824(2) 0.022(8) Uiso 1 1 d .
N4 N 0.81138(19) 0.67139(16) 1.02768(12) 0.0150(3) Uani 1 1 d .
H4 H 0.843(5) 0.662(4) 1.079(3) 0.040(11) Uiso 1 1 d .
C1 C 0.7445(2) 0.55265(19) 0.45606(16) 0.0176(4) Uani 1 1 d .
H1B H 0.8373 0.5002 0.4534 0.021 Uiso 1 1 calc R
H1A H 0.6679 0.5416 0.4231 0.021 Uiso 1 1 calc R
C2 C 0.7034(2) 0.52456(19) 0.54803(15) 0.0176(4) Uani 1 1 d .
H2A H 0.6889 0.4454 0.5701 0.021 Uiso 1 1 calc R
C3 C 0.8200(2) 0.53335(18) 0.60531(15) 0.0170(3) Uani 1 1 d .
H3B H 0.7903 0.5095 0.6643 0.020 Uiso 1 1 calc R
H3A H 0.9135 0.4813 0.6032 0.020 Uiso 1 1 calc R
C4 C 0.7016(2) 0.73372(19) 0.57624(15) 0.0177(4) Uani 1 1 d .
H4B H 0.7177 0.8116 0.5556 0.021 Uiso 1 1 calc R
H4A H 0.6663 0.7176 0.6339 0.021 Uiso 1 1 calc R
C5 C 0.5863(2) 0.72593(19) 0.51832(16) 0.0183(4) Uani 1 1 d .
H5 H 0.4933 0.7803 0.5200 0.022 Uiso 1 1 calc R
C6 C 0.6267(2) 0.75396(19) 0.42662(15) 0.0175(4) Uani 1 1 d .
H6A H 0.5445 0.7518 0.3925 0.021 Uiso 1 1 calc R
H6B H 0.6430 0.8318 0.4044 0.021 Uiso 1 1 calc R
C7 C 0.5594(2) 0.6058(2) 0.55165(16) 0.0203(4) Uani 1 1 d .
H7B H 0.5287 0.5867 0.6104 0.024 Uiso 1 1 calc R
H7A H 0.4816 0.6002 0.5163 0.024 Uiso 1 1 calc R
C8 C 1.1360(2) 0.79673(17) 0.34648(13) 0.0134(3) Uani 1 1 d .
C9 C 1.1247(2) 0.87570(17) 0.39643(13) 0.0130(3) Uani 1 1 d .
C10 C 1.1623(2) 0.80692(18) 0.49033(14) 0.0134(3) Uani 1 1 d .
C11 C 0.9744(2) 0.96438(18) 0.38303(15) 0.0167(3) Uani 1 1 d .
H11A H 0.9165 0.9765 0.3314 0.020 Uiso 1 1 calc R
H11B H 0.9145 0.9496 0.4330 0.020 Uiso 1 1 calc R
C12 C 1.0599(3) 1.0572(2) 0.37319(18) 0.0225(4) Uani 1 1 d .
H12A H 1.0654 1.0758 0.4247 0.027 Uiso 1 1 calc R
H12B H 1.0267 1.1267 0.3230 0.027 Uiso 1 1 calc R
C13 C 1.2002(2) 0.97578(19) 0.36077(15) 0.0173(4) Uani 1 1 d .
H13C H 1.2242 0.9922 0.3010 0.021 Uiso 1 1 calc R
H13D H 1.2862 0.9692 0.3960 0.021 Uiso 1 1 calc R
C14 C 0.7895(2) 0.56061(19) 0.89793(15) 0.0176(4) Uani 1 1 d .
H14B H 0.8823 0.5022 0.9126 0.021 Uiso 1 1 calc R
H14A H 0.7343 0.5488 0.8543 0.021 Uiso 1 1 calc R
C15 C 0.7011(2) 0.5468(2) 0.97615(16) 0.0189(4) Uani 1 1 d .
H15 H 0.6782 0.4702 0.9951 0.023 Uiso 1 1 calc R
C16 C 0.7814(2) 0.55621(19) 1.04970(15) 0.0182(4) Uani 1 1 d .
H16A H 0.7215 0.5408 1.0996 0.022 Uiso 1 1 calc R
H16B H 0.8748 0.4985 1.0646 0.022 Uiso 1 1 calc R
C17 C 0.6746(2) 0.7616(2) 0.99896(17) 0.0207(4) Uani 1 1 d .
H17A H 0.6982 0.8370 0.9816 0.025 Uiso 1 1 calc R
H17B H 0.6090 0.7548 1.0463 0.025 Uiso 1 1 calc R
C18 C 0.5965(2) 0.7521(2) 0.92461(18) 0.0224(4) Uani 1 1 d .
H18 H 0.5036 0.8120 0.9091 0.027 Uiso 1 1 calc R
C19 C 0.6838(2) 0.7664(2) 0.84554(17) 0.0217(4) Uani 1 1 d .
H19A H 0.6237 0.7629 0.8000 0.026 Uiso 1 1 calc R
H19B H 0.7081 0.8416 0.8260 0.026 Uiso 1 1 calc R
C20 C 0.5573(2) 0.6364(2) 0.95329(18) 0.0232(4) Uani 1 1 d .
H20A H 0.4968 0.6268 1.0029 0.028 Uiso 1 1 calc R
H20B H 0.5018 0.6297 0.9073 0.028 Uiso 1 1 calc R
C21 C 1.1828(2) 0.80444(18) 0.84159(13) 0.0136(3) Uani 1 1 d .
C22 C 1.1477(2) 0.87946(17) 0.89492(13) 0.0135(3) Uani 1 1 d .
C23 C 1.1732(2) 0.80254(18) 0.98830(13) 0.0136(3) Uani 1 1 d .
C24 C 0.9924(2) 0.96244(19) 0.87671(15) 0.0174(4) Uani 1 1 d .
H24A H 0.9461 0.9771 0.8209 0.021 Uiso 1 1 calc R
H24B H 0.9248 0.9411 0.9222 0.021 Uiso 1 1 calc R
C25 C 1.0651(3) 1.0571(2) 0.87903(19) 0.0240(5) Uani 1 1 d .
H25A H 1.0338 1.1292 0.8307 0.029 Uiso 1 1 calc R
H25B H 1.0570 1.0702 0.9332 0.029 Uiso 1 1 calc R
C26 C 1.2148(2) 0.98501(18) 0.86984(15) 0.0169(4) Uani 1 1 d .
H26B H 1.2921 0.9789 0.9107 0.020 Uiso 1 1 calc R
H26A H 1.2480 1.0079 0.8116 0.020 Uiso 1 1 calc R

loop_
_atom_site_aniso_label
_atom_site_aniso_U_11
_atom_site_aniso_U_22
_atom_site_aniso_U_33
_atom_site_aniso_U_23
_atom_site_aniso_U_13
_atom_site_aniso_U_12
Pt1 0.01041(3) 0.01165(3) 0.01421(3) -0.00463(3) 0.00231(2) -0.00512(2)
Pt2 0.01064(3) 0.01188(3) 0.01516(4) -0.00497(3) 0.00244(2) -0.00524(2)
O1 0.0170(6) 0.0176(7) 0.0178(7) -0.0084(6) 0.0062(5) -0.0096(5)
O2 0.0152(6) 0.0178(7) 0.0157(7) -0.0039(6) 0.0003(5) -0.0088(5)
O3 0.0199(7) 0.0238(8) 0.0210(8) -0.0123(7) 0.0115(6) -0.0122(6)
O4 0.0153(6) 0.0201(7) 0.0186(7) -0.0074(6) 0.0003(5) -0.0083(5)
O5 0.0177(6) 0.0176(7) 0.0192(7) -0.0096(6) 0.0075(5) -0.0102(5)
O6 0.0167(6) 0.0172(7) 0.0156(7) -0.0040(6) 0.0010(5) -0.0091(5)
O7 0.0192(7) 0.0212(7) 0.0202(7) -0.0100(6) 0.0085(6) -0.0113(6)
O8 0.0215(7) 0.0226(8) 0.0171(7) -0.0053(6) -0.0015(6) -0.0125(6)
O9 0.0191(7) 0.0275(9) 0.0271(9) -0.0137(8) 0.0010(6) -0.0034(7)
O10 0.0204(7) 0.0192(8) 0.0216(8) -0.0078(7) 0.0011(6) -0.0087(6)
O11 0.0201(7) 0.0203(8) 0.0239(8) -0.0096(7) 0.0063(6) -0.0084(6)
O12 0.0210(8) 0.0220(9) 0.0505(14) -0.0079(9) 0.0051(9) -0.0043(7)
O13 0.0240(8) 0.0179(7) 0.0166(7) -0.0066(6) 0.0019(6) -0.0069(6)
O14 0.0333(10) 0.0223(9) 0.0231(9) -0.0081(7) 0.0012(7) -0.0155(7)
O15 0.0196(7) 0.0236(8) 0.0207(8) -0.0081(7) 0.0046(6) -0.0098(6)
O16 0.0256(8) 0.0213(8) 0.0292(9) -0.0116(8) 0.0053(7) -0.0123(7)
O17 0.0265(8) 0.0267(9) 0.0237(9) -0.0070(8) 0.0053(7) -0.0155(7)
O18 0.0255(8) 0.0173(8) 0.0183(7) -0.0066(6) 0.0009(6) -0.0045(6)
N1 0.0135(7) 0.0139(7) 0.0159(7) -0.0052(6) 0.0007(6) -0.0050(6)
N2 0.0135(7) 0.0149(7) 0.0140(7) -0.0051(6) 0.0037(5) -0.0058(6)
N3 0.0146(7) 0.0163(8) 0.0175(8) -0.0053(7) 0.0014(6) -0.0066(6)
N4 0.0138(7) 0.0150(8) 0.0165(8) -0.0050(6) 0.0044(6) -0.0057(6)
C1 0.0170(8) 0.0154(9) 0.0231(10) -0.0079(8) 0.0013(7) -0.0072(7)
C2 0.0165(8) 0.0155(9) 0.0221(10) -0.0050(8) 0.0028(7) -0.0093(7)
C3 0.0165(8) 0.0148(9) 0.0181(9) -0.0022(7) 0.0008(7) -0.0065(7)
C4 0.0173(8) 0.0175(9) 0.0202(9) -0.0089(8) 0.0046(7) -0.0045(7)
C5 0.0127(8) 0.0181(9) 0.0241(10) -0.0085(8) 0.0032(7) -0.0024(7)
C6 0.0137(8) 0.0157(9) 0.0223(10) -0.0062(8) -0.0004(7) -0.0026(7)
C7 0.0145(8) 0.0235(10) 0.0239(10) -0.0069(9) 0.0044(7) -0.0091(7)
C8 0.0144(7) 0.0126(8) 0.0139(8) -0.0043(7) 0.0032(6) -0.0057(6)
C9 0.0122(7) 0.0121(8) 0.0150(8) -0.0043(7) 0.0024(6) -0.0041(6)
C10 0.0098(7) 0.0147(8) 0.0169(8) -0.0067(7) 0.0020(6) -0.0032(6)
C11 0.0138(8) 0.0152(9) 0.0200(9) -0.0059(7) 0.0008(7) -0.0016(6)
C12 0.0250(10) 0.0152(9) 0.0288(12) -0.0089(9) 0.0054(9) -0.0060(8)
C13 0.0198(9) 0.0151(9) 0.0193(9) -0.0063(8) 0.0051(7) -0.0088(7)
C14 0.0159(8) 0.0167(9) 0.0233(10) -0.0083(8) 0.0014(7) -0.0079(7)
C15 0.0144(8) 0.0178(9) 0.0256(10) -0.0063(8) 0.0033(7) -0.0085(7)
C16 0.0158(8) 0.0160(9) 0.0229(10) -0.0051(8) 0.0046(7) -0.0070(7)
C17 0.0159(8) 0.0169(9) 0.0295(11) -0.0091(9) 0.0058(8) -0.0031(7)
C18 0.0118(8) 0.0215(10) 0.0311(12) -0.0071(9) 0.0003(8) -0.0021(7)
C19 0.0163(9) 0.0194(10) 0.0252(11) -0.0024(9) -0.0039(8) -0.0042(7)
C20 0.0129(8) 0.0258(11) 0.0318(12) -0.0096(10) 0.0030(8) -0.0077(8)
C21 0.0138(7) 0.0141(8) 0.0140(8) -0.0050(7) 0.0018(6) -0.0051(6)
C22 0.0136(7) 0.0130(8) 0.0150(8) -0.0051(7) 0.0028(6) -0.0055(6)
C23 0.0134(7) 0.0143(8) 0.0148(8) -0.0059(7) 0.0012(6) -0.0054(6)
C24 0.0153(8) 0.0153(9) 0.0204(9) -0.0056(8) 0.0007(7) -0.0022(7)
C25 0.0256(11) 0.0147(9) 0.0329(13) -0.0096(9) 0.0055(9) -0.0056(8)
C26 0.0191(8) 0.0144(8) 0.0193(9) -0.0063(7) 0.0027(7) -0.0077(7)

loop_
_atom_type_symbol
_atom_type_description
_atom_type_scat_dispersion_real
_atom_type_scat_dispersion_imag
_atom_type_scat_source
C C 0.0033 0.0016 'International Tables Vol C Tables 4.2.6.8 and 6.1.1.4'
H H 0.0000 0.0000 'International Tables Vol C Tables 4.2.6.8 and 6.1.1.4'
N N 0.0061 0.0033 'International Tables Vol C Tables 4.2.6.8 and 6.1.1.4'
O O 0.0106 0.0060 'International Tables Vol C Tables 4.2.6.8 and 6.1.1.4'
Pt Pt -1.7033 8.3905 'International Tables Vol C Tables 4.2.6.8 and 6.1.1.4'

loop_
_exptl_crystal_face_index_h
_exptl_crystal_face_index_k
_exptl_crystal_face_index_l
_exptl_crystal_face_perp_dist
2.00 -1.00 0.00 0.1170
-2.00 1.00 0.00 0.1020
-2.00 3.00 1.00 0.1620
2.00 -2.00 3.00 0.1590
0.00 0.00 -1.00 0.1180
0.00 0.00 1.00 0.0990
-3.00 -3.00 4.00 0.1690
3.00 3.00 -4.00 0.2120
-1.00 -2.00 -3.00 0.1830
0.00 3.00 -1.00 0.1790
0.00 1.00 2.00 0.1710

loop_
_geom_angle_atom_site_label_1
_geom_angle_atom_site_label_2
_geom_angle_atom_site_label_3
_geom_angle
_geom_angle_publ_flag
O2 Pt1 N2 89.69(7) y
O2 Pt1 N1 175.81(7) y
N2 Pt1 N1 86.19(8) y
O2 Pt1 O1 89.67(7) y
N2 Pt1 O1 177.02(7) y
N1 Pt1 O1 94.48(7) y
N3 Pt2 O5 91.90(7) y
N3 Pt2 N4 86.62(8) y
O5 Pt2 N4 178.49(7) y
N3 Pt2 O6 179.16(7) y
O5 Pt2 O6 88.86(7) y
N4 Pt2 O6 92.62(7) y
C8 O1 Pt1 119.06(13) y
C10 O2 Pt1 121.33(14) y
C21 O5 Pt2 120.47(13) y
C23 O6 Pt2 121.09(14) y
H9A O9 H9B 107(4) y
H10B O10 H10A 106(4) y
H11C O11 H11D 114(4) y
H12D O12 H12C 113(5) y
H13A O13 H13B 110(4) y
H14C O14 H14D 111(6) y
H14C O14 H14E 116(7) y
H14D O14 H14E 119(9) y
H15A O15 H15B 104(6) y
H15A O15 H15C 120(6) y
H15B O15 H15C 125(8) y
H16E O16 H16C 116(8) y
H16E O16 H16D 103(10) y
H16C O16 H16D 109(6) y
H17C O17 H17D 108(6) y
H17C O17 H17E 109(7) y
H17D O17 H17E 129(8) y
H18A O18 H18B 107(4) y
C6 N1 C1 110.96(17) y
C6 N1 Pt1 109.80(13) y
C1 N1 Pt1 112.54(13) y
C6 N1 H1 108(2) y
C1 N1 H1 102(2) y
Pt1 N1 H1 113(2) y
C4 N2 C3 111.11(16) y
C4 N2 Pt1 111.26(14) y
C3 N2 Pt1 112.03(13) y
C4 N2 H2 106(2) y
C3 N2 H2 112(2) y
Pt1 N2 H2 104(2) y
C14 N3 C19 110.67(17) y
C14 N3 Pt2 113.37(14) y
C19 N3 Pt2 109.05(14) y
C14 N3 H3 109(2) y
C19 N3 H3 115(2) y
Pt2 N3 H3 99(2) y
C17 N4 C16 111.14(17) y
C17 N4 Pt2 109.64(15) y
C16 N4 Pt2 112.79(13) y
C17 N4 H4 112(3) y
C16 N4 H4 97(3) y
Pt2 N4 H4 115(3) y
N1 C1 C2 111.27(17) y
N1 C1 H1B 109.4 y
C2 C1 H1B 109.4 y
N1 C1 H1A 109.4 y
C2 C1 H1A 109.4 y
H1B C1 H1A 108.0 y
C1 C2 C7 109.12(19) y
C1 C2 C3 113.17(17) y
C7 C2 C3 108.77(18) y
C1 C2 H2A 108.6 y
C7 C2 H2A 108.6 y
C3 C2 H2A 108.6 y
N2 C3 C2 111.52(18) y
N2 C3 H3B 109.3 y
C2 C3 H3B 109.3 y
N2 C3 H3A 109.3 y
C2 C3 H3A 109.3 y
H3B C3 H3A 108.0 y
N2 C4 C5 110.87(17) y
N2 C4 H4B 109.5 y
C5 C4 H4B 109.5 y
N2 C4 H4A 109.5 y
C5 C4 H4A 109.5 y
H4B C4 H4A 108.1 y
C6 C5 C4 113.98(18) y
C6 C5 C7 108.70(18) y
C4 C5 C7 109.24(19) y
C6 C5 H5 108.3 y
C4 C5 H5 108.3 y
C7 C5 H5 108.3 y
N1 C6 C5 111.81(18) y
N1 C6 H6A 109.3 y
C5 C6 H6A 109.3 y
N1 C6 H6B 109.3 y
C5 C6 H6B 109.3 y
H6A C6 H6B 107.9 y
C2 C7 C5 107.06(17) y
C2 C7 H7B 110.3 y
C5 C7 H7B 110.3 y
C2 C7 H7A 110.3 y
C5 C7 H7A 110.3 y
H7B C7 H7A 108.6 y
O3 C8 O1 121.63(19) y
O3 C8 C9 119.93(18) y
O1 C8 C9 118.41(17) y
C8 C9 C10 110.39(17) y
C8 C9 C13 116.66(17) y
C10 C9 C13 113.95(17) y
C8 C9 C11 114.80(16) y
C10 C9 C11 110.91(17) y
C13 C9 C11 88.56(16) y
O4 C10 O2 120.6(2) y
O4 C10 C9 121.13(19) y
O2 C10 C9 118.23(17) y
C12 C11 C9 88.65(16) y
C12 C11 H11A 113.9 y
C9 C11 H11A 113.9 y
C12 C11 H11B 113.9 y
C9 C11 H11B 113.9 y
H11A C11 H11B 111.1 y
C11 C12 C13 89.06(16) y
C11 C12 H12A 113.8 y
C13 C12 H12A 113.8 y
C11 C12 H12B 113.8 y
C13 C12 H12B 113.8 y
H12A C12 H12B 111.0 y
C9 C13 C12 89.52(16) y
C9 C13 H13C 113.7 y
C12 C13 H13C 113.7 y
C9 C13 H13D 113.7 y
C12 C13 H13D 113.7 y
H13C C13 H13D 111.0 y
N3 C14 C15 111.58(18) y
N3 C14 H14B 109.3 y
C15 C14 H14B 109.3 y
N3 C14 H14A 109.3 y
C15 C14 H14A 109.3 y
H14B C14 H14A 108.0 y
C14 C15 C20 109.3(2) y
C14 C15 C16 113.40(17) y
C20 C15 C16 109.10(19) y
C14 C15 H15 108.3 y
C20 C15 H15 108.3 y
C16 C15 H15 108.3 y
N4 C16 C15 111.38(19) y
N4 C16 H16A 109.4 y
C15 C16 H16A 109.4 y
N4 C16 H16B 109.4 y
C15 C16 H16B 109.4 y
H16A C16 H16B 108.0 y
N4 C17 C18 110.94(18) y
N4 C17 H17A 109.5 y
C18 C17 H17A 109.5 y
N4 C17 H17B 109.5 y
C18 C17 H17B 109.5 y
H17A C17 H17B 108.0 y
C20 C18 C19 108.9(2) y
C20 C18 C17 108.7(2) y
C19 C18 C17 114.78(19) y
C20 C18 H18 108.1 y
C19 C18 H18 108.1 y
C17 C18 H18 108.1 y
N3 C19 C18 111.1(2) y
N3 C19 H19A 109.4 y
C18 C19 H19A 109.4 y
N3 C19 H19B 109.4 y
C18 C19 H19B 109.4 y
H19A C19 H19B 108.0 y
C15 C20 C18 106.88(17) y
C15 C20 H20A 110.3 y
C18 C20 H20A 110.3 y
C15 C20 H20B 110.3 y
C18 C20 H20B 110.3 y
H20A C20 H20B 108.6 y
O7 C21 O5 120.98(19) y
O7 C21 C22 120.30(18) y
O5 C21 C22 118.72(17) y
C21 C22 C23 108.07(16) y
C21 C22 C26 117.17(17) y
C23 C22 C26 115.14(17) y
C21 C22 C24 115.99(17) y
C23 C22 C24 111.44(17) y
C26 C22 C24 88.08(16) y
O8 C23 O6 120.8(2) y
O8 C23 C22 121.17(18) y
O6 C23 C22 118.04(17) y
C25 C24 C22 88.61(16) y
C25 C24 H24A 113.9 y
C22 C24 H24A 113.9 y
C25 C24 H24B 113.9 y
C22 C24 H24B 113.9 y
H24A C24 H24B 111.1 y
C26 C25 C24 89.44(16) y
C26 C25 H25A 113.7 y
C24 C25 H25A 113.7 y
C26 C25 H25B 113.7 y
C24 C25 H25B 113.7 y
H25A C25 H25B 111.0 y
C25 C26 C22 89.38(16) y
C25 C26 H26B 113.7 y
C22 C26 H26B 113.7 y
C25 C26 H26A 113.7 y
C22 C26 H26A 113.7 y
H26B C26 H26A 111.0 y

loop_
_geom_bond_atom_site_label_1
_geom_bond_atom_site_label_2
_geom_bond_distance
_geom_bond_publ_flag
Pt1 O2 2.0152(15) y
Pt1 N2 2.0169(18) y
Pt1 N1 2.0206(17) y
Pt1 O1 2.0374(16) y
Pt2 N3 2.0202(19) y
Pt2 O5 2.0210(16) y
Pt2 N4 2.0225(18) y
Pt2 O6 2.0230(16) y
O1 C8 1.296(2) y
O2 C10 1.294(3) y
O3 C8 1.239(3) y
O4 C10 1.236(2) y
O5 C21 1.292(2) y
O6 C23 1.292(3) y
O7 C21 1.240(3) y
O8 C23 1.237(2) y
O9 H9A 0.81(4) y
O9 H9B 0.87(4) y
O10 H10B 0.74(4) y
O10 H10A 0.77(4) y
O11 H11C 0.73(4) y
O11 H11D 0.77(4) y
O12 H12D 0.79(5) y
O12 H12C 0.73(5) y
O13 H13A 0.78(4) y
O13 H13B 0.81(4) y
O14 H14C 0.79(4) y
O14 H14D 0.88(10) y
O14 H14E 0.79(8) y
O15 H15A 0.86(4) y
O15 H15B 0.87(10) y
O15 H15C 0.83(8) y
O16 H16E 0.66(10) y
O16 H16C 0.87(4) y
O16 H16D 0.94(8) y
O17 H17C 0.83(5) y
O17 H17D 0.85(9) y
O17 H17E 0.80(10) y
O18 H18A 0.84(4) y
O18 H18B 0.66(4) y
N1 C6 1.497(3) y
N1 C1 1.500(3) y
N1 H1 0.91(4) y
N2 C4 1.486(3) y
N2 C3 1.498(3) y
N2 H2 0.84(3) y
N3 C14 1.495(3) y
N3 C19 1.501(3) y
N3 H3 0.80(4) y
N4 C17 1.490(3) y
N4 C16 1.495(3) y
N4 H4 0.89(4) y
C1 C2 1.531(3) y
C1 H1B 0.9900 y
C1 H1A 0.9900 y
C2 C7 1.534(3) y
C2 C3 1.535(3) y
C2 H2A 1.0000 y
C3 H3B 0.9900 y
C3 H3A 0.9900 y
C4 C5 1.527(3) y
C4 H4B 0.9900 y
C4 H4A 0.9900 y
C5 C6 1.525(3) y
C5 C7 1.534(3) y
C5 H5 1.0000 y
C6 H6A 0.9900 y
C6 H6B 0.9900 y
C7 H7B 0.9900 y
C7 H7A 0.9900 y
C8 C9 1.528(3) y
C9 C10 1.531(3) y
C9 C13 1.546(3) y
C9 C11 1.575(3) y
C11 C12 1.551(3) y
C11 H11A 0.9900 y
C11 H11B 0.9900 y
C12 C13 1.556(3) y
C12 H12A 0.9900 y
C12 H12B 0.9900 y
C13 H13C 0.9900 y
C13 H13D 0.9900 y
C14 C15 1.524(3) y
C14 H14B 0.9900 y
C14 H14A 0.9900 y
C15 C20 1.530(3) y
C15 C16 1.531(3) y
C15 H15 1.0000 y
C16 H16A 0.9900 y
C16 H16B 0.9900 y
C17 C18 1.533(4) y
C17 H17A 0.9900 y
C17 H17B 0.9900 y
C18 C20 1.530(3) y
C18 C19 1.530(4) y
C18 H18 1.0000 y
C19 H19A 0.9900 y
C19 H19B 0.9900 y
C20 H20A 0.9900 y
C20 H20B 0.9900 y
C21 C22 1.527(3) y
C22 C23 1.535(3) y
C22 C26 1.553(3) y
C22 C24 1.573(3) y
C24 C25 1.545(3) y
C24 H24A 0.9900 y
C24 H24B 0.9900 y
C25 C26 1.544(3) y
C25 H25A 0.9900 y
C25 H25B 0.9900 y
C26 H26B 0.9900 y
C26 H26A 0.9900 y
